data_2236416
loop_
_publ_author_name
'Tong, Bihai'
'Zhang, Ye'

_publ_section_title
;
 2-[(8-Methoxycarbonyl-4b,8-dimethyl-4b,5,6,7,8,8a,9,10-octahydrophenanthren-3-yl)amino]-3,5-dinitrobenzoic
 acid ethyl acetate monosolvate
;
_journal_coeditor_code KP2429
_journal_issue 9
_journal_name_full 'Acta Crystallographica Section E'
_journal_page_first o2674
_journal_paper_doi 10.1107/S1600536812032278
_journal_volume 68
_journal_year 2012
_chemical_formula_iupac 'C25 H27 N3 O8, C4 H8 O2'
_chemical_formula_moiety 'C25 H27 N3 O8, C4 H8 O2'
_chemical_formula_sum 'C29 H35 N3 O10'
_chemical_formula_weight 585.60
_chemical_name_systematic
;
2-[(8-Methoxycarbonyl-4b,8-dimethyl-4b,5,6,7,8,8a,9,10-octahydrophenanthren-
3-yl)amino]-3,5-dinitrobenzoic acid ethyl acetate monosolvate
;
_space_group_IT_number 4
_symmetry_cell_setting monoclinic
_symmetry_space_group_name_Hall 'P 2yb'
_symmetry_space_group_name_H-M 'P 1 21 1'
_atom_sites_solution_hydrogens geom
_atom_sites_solution_primary direct
_atom_sites_solution_secondary difmap
_audit_creation_method SHELXL-97
_cell_angle_alpha 90.00
_cell_angle_beta 101.371(7)
_cell_angle_gamma 90.00
_cell_formula_units_Z 2
_cell_length_a 7.649(4)
_cell_length_b 13.591(8)
_cell_length_c 14.399(8)
_cell_measurement_reflns_used 3055
_cell_measurement_temperature 296(2)
_cell_measurement_theta_max 23.97
_cell_measurement_theta_min 2.81
_cell_volume 1467.5(14)
_computing_cell_refinement 'SAINT (Bruker, 2002)'
_computing_data_collection 'SMART (Bruker, 2002)'
_computing_data_reduction 'SAINT (Bruker, 2002)'
_computing_molecular_graphics 'SHELXTL (Sheldrick, 2008)'
_computing_publication_material 'SHELXL97 (Sheldrick, 2008)'
_computing_structure_refinement 'SHELXL97 (Sheldrick, 2008)'
_computing_structure_solution 'SHELXS97 (Sheldrick, 2008)'
_diffrn_ambient_temperature 296(2)
_diffrn_measured_fraction_theta_full 0.996
_diffrn_measured_fraction_theta_max 0.996
_diffrn_measurement_device_type 'Bruker SMART CCD area-detector'
_diffrn_measurement_method '\w scans'
_diffrn_radiation_monochromator graphite
_diffrn_radiation_source 'fine-focus sealed tube'
_diffrn_radiation_type MoK\a
_diffrn_radiation_wavelength 0.71073
_diffrn_reflns_av_R_equivalents 0.0157
_diffrn_reflns_av_sigmaI/netI 0.0304
_diffrn_reflns_limit_h_max 9
_diffrn_reflns_limit_h_min -9
_diffrn_reflns_limit_k_max 14
_diffrn_reflns_limit_k_min -17
_diffrn_reflns_limit_l_max 18
_diffrn_reflns_limit_l_min -16
_diffrn_reflns_number 9128
_diffrn_reflns_theta_full 27.48
_diffrn_reflns_theta_max 27.48
_diffrn_reflns_theta_min 2.81
_diffrn_standards_decay_% 0
_diffrn_standards_interval_time 0
_diffrn_standards_number 0
_exptl_absorpt_coefficient_mu 0.101
_exptl_absorpt_correction_T_max 0.9880
_exptl_absorpt_correction_T_min 0.9542
_exptl_absorpt_correction_type multi-scan
_exptl_absorpt_process_details '(SADABS; Bruker, 2002)'
_exptl_crystal_colour orange
_exptl_crystal_density_diffrn 1.325
_exptl_crystal_density_method 'not measured'
_exptl_crystal_description block
_exptl_crystal_F_000 620
_exptl_crystal_size_max 0.47
_exptl_crystal_size_mid 0.38
_exptl_crystal_size_min 0.12
_refine_diff_density_max 0.133
_refine_diff_density_min -0.172
_refine_ls_extinction_method none
_refine_ls_goodness_of_fit_ref 1.026
_refine_ls_hydrogen_treatment constr
_refine_ls_matrix_type full
_refine_ls_number_parameters 385
_refine_ls_number_reflns 5885
_refine_ls_number_restraints 1
_refine_ls_restrained_S_all 1.026
_refine_ls_R_factor_all 0.0541
_refine_ls_R_factor_gt 0.0413
_refine_ls_shift/su_max 0.024
_refine_ls_shift/su_mean 0.001
_refine_ls_structure_factor_coef Fsqd
_refine_ls_weighting_details 'calc w=1/[\s^2^(Fo^2^)+(0.0580P)^2^+0.0376P] where P=(Fo^2^+2Fc^2^)/3'
_refine_ls_weighting_scheme calc
_refine_ls_wR_factor_gt 0.0995
_refine_ls_wR_factor_ref 0.1074
_reflns_number_gt 4688
_reflns_number_total 5885
_reflns_threshold_expression I>2sigma(I)
_cod_data_source_file kp2429.cif
_cod_data_source_block I
_cod_original_cell_volume 1467.5(15)
_cod_original_sg_symbol_Hall 'P 2yb '
_cod_original_sg_symbol_H-M 'P 21'
_cod_database_code 2236416
_cod_database_fobs_code 2236416

loop_
_symmetry_equiv_pos_as_xyz
'x, y, z'
'-x, y+1/2, -z'

loop_
_atom_site_type_symbol
_atom_site_label
_atom_site_fract_x
_atom_site_fract_y
_atom_site_fract_z
_atom_site_U_iso_or_equiv
_atom_site_adp_type
_atom_site_calc_flag
_atom_site_refinement_flags
_atom_site_occupancy
_atom_site_symmetry_multiplicity
N N1 0.4541(2) 0.20663(15) 1.11523(11) 0.0506(4) Uani d . 1 1
H H1S 0.4165 0.2369 1.1599 0.061 Uiso calc R 1 1
N N2 1.1161(3) 0.01668(16) 1.21945(16) 0.0627(5) Uani d . 1 1
N N3 0.6957(2) 0.1904(2) 0.98090(13) 0.0622(6) Uani d . 1 1
O O1 0.1533(2) -0.19460(12) 0.64103(12) 0.0619(4) Uani d . 1 1
O O2 0.2245(2) -0.05029(12) 0.58598(11) 0.0553(4) Uani d . 1 1
O O3 1.1580(3) -0.01462(18) 1.30023(15) 0.0869(6) Uani d . 1 1
O O4 1.2085(3) 0.00787(19) 1.16010(15) 0.0920(7) Uani d . 1 1
O O5 0.6401(2) 0.10646(14) 1.39061(11) 0.0631(4) Uani d . 1 1
H H5 0.5829 0.1229 1.4306 0.095 Uiso calc R 1 1
O O6 0.4375(2) 0.19827(14) 1.29741(10) 0.0645(5) Uani d . 1 1
O O7 0.6592(3) 0.27809(18) 0.97449(14) 0.0812(6) Uani d . 1 1
O O8 0.7103(3) 0.13644(19) 0.91429(12) 0.0894(7) Uani d . 1 1
O O1S 0.3165(2) 0.24418(17) 0.61251(13) 0.0775(5) Uani d . 1 1
O O2S 0.4987(2) 0.16498(16) 0.53723(12) 0.0749(6) Uani d . 1 1
C C1 0.8417(3) 0.08358(16) 1.25915(15) 0.0477(5) Uani d . 1 1
H H1 0.8824 0.0633 1.3214 0.057 Uiso calc R 1 1
C C2 0.9446(3) 0.06669(17) 1.19241(16) 0.0493(5) Uani d . 1 1
C C3 0.8917(3) 0.09838(17) 1.10043(16) 0.0513(5) Uani d . 1 1
H H3 0.9632 0.0879 1.0561 0.062 Uiso calc R 1 1
C C4 0.7316(3) 0.14554(17) 1.07577(13) 0.0478(5) Uani d . 1 1
C C5 0.6150(3) 0.16232(16) 1.13960(13) 0.0440(5) Uani d . 1 1
C C6 0.6781(3) 0.13053(16) 1.23462(13) 0.0441(4) Uani d . 1 1
C C7 0.5720(3) 0.14879(17) 1.30933(14) 0.0489(5) Uani d . 1 1
C C8 0.3398(3) 0.20904(16) 1.02443(13) 0.0446(5) Uani d . 1 1
C C9 0.2480(3) 0.29477(18) 0.99475(16) 0.0523(5) Uani d . 1 1
H H9 0.2679 0.3517 1.0311 0.063 Uiso calc R 1 1
C C10 0.1267(3) 0.29411(17) 0.91050(16) 0.0529(5) Uani d . 1 1
H H10 0.0614 0.3509 0.8917 0.063 Uiso calc R 1 1
C C11 0.0978(2) 0.21138(16) 0.85216(14) 0.0439(5) Uani d . 1 1
C C12 0.1923(2) 0.12511(15) 0.88017(13) 0.0396(4) Uani d . 1 1
C C13 0.3113(3) 0.12563(16) 0.96844(13) 0.0437(4) Uani d . 1 1
H H13 0.3724 0.0682 0.9896 0.052 Uiso calc R 1 1
C C14 -0.0350(3) 0.21756(17) 0.76050(15) 0.0514(5) Uani d . 1 1
H H14A 0.0206 0.2489 0.7132 0.062 Uiso calc R 1 1
H H14B -0.1345 0.2583 0.7695 0.062 Uiso calc R 1 1
C C15 -0.1040(3) 0.11764(17) 0.72472(15) 0.0480(5) Uani d . 1 1
H H15A -0.1768 0.1243 0.6618 0.058 Uiso calc R 1 1
H H15B -0.1785 0.0911 0.7660 0.058 Uiso calc R 1 1
C C16 0.0500(2) 0.04646(15) 0.72138(13) 0.0393(4) Uani d . 1 1
H H16 0.1279 0.0787 0.6842 0.047 Uiso calc R 1 1
C C17 0.1646(3) 0.02907(14) 0.82312(13) 0.0402(4) Uani d . 1 1
C C18 0.0684(3) -0.04380(18) 0.87898(15) 0.0540(5) Uani d . 1 1
H H18A 0.1465 -0.0589 0.9389 0.065 Uiso calc R 1 1
H H18B -0.0375 -0.0124 0.8927 0.065 Uiso calc R 1 1
C C19 0.0150(4) -0.13884(19) 0.82600(18) 0.0622(6) Uani d . 1 1
H H19A -0.0472 -0.1808 0.8633 0.075 Uiso calc R 1 1
H H19B 0.1209 -0.1733 0.8162 0.075 Uiso calc R 1 1
C C20 -0.1057(3) -0.11764(19) 0.73048(18) 0.0584(6) Uani d . 1 1
H H20A -0.2146 -0.0869 0.7409 0.070 Uiso calc R 1 1
H H20B -0.1377 -0.1793 0.6976 0.070 Uiso calc R 1 1
C C21 -0.0177(3) -0.05074(16) 0.66828(14) 0.0444(4) Uani d . 1 1
C C22 -0.1505(3) -0.0292(2) 0.57444(17) 0.0612(6) Uani d . 1 1
H H22A -0.1035 0.0220 0.5405 0.092 Uiso calc R 1 1
H H22B -0.2626 -0.0086 0.5883 0.092 Uiso calc R 1 1
H H22C -0.1677 -0.0878 0.5364 0.092 Uiso calc R 1 1
C C23 0.1299(3) -0.10728(17) 0.63367(14) 0.0460(5) Uani d . 1 1
C C24 0.3485(3) -0.01273(18) 0.81485(15) 0.0499(5) Uani d . 1 1
H H24A 0.4068 0.0322 0.7794 0.075 Uiso calc R 1 1
H H24B 0.3330 -0.0751 0.7829 0.075 Uiso calc R 1 1
H H24C 0.4200 -0.0213 0.8770 0.075 Uiso calc R 1 1
C C25 0.3532(4) -0.1005(2) 0.5418(2) 0.0760(8) Uani d . 1 1
H H25A 0.4443 -0.1289 0.5897 0.114 Uiso calc R 1 1
H H25B 0.4062 -0.0545 0.5050 0.114 Uiso calc R 1 1
H H25C 0.2946 -0.1517 0.5012 0.114 Uiso calc R 1 1
C C1S 0.4227(5) 0.3569(3) 0.7347(3) 0.1153(14) Uani d . 1 1
H H1S1 0.4138 0.4133 0.6939 0.173 Uiso calc R 1 1
H H1S2 0.5131 0.3683 0.7901 0.173 Uiso calc R 1 1
H H1S3 0.3103 0.3460 0.7531 0.173 Uiso calc R 1 1
C C2S 0.4685(4) 0.2728(3) 0.6858(2) 0.1023(12) Uani d . 1 1
H H2S1 0.5012 0.2190 0.7300 0.123 Uiso calc R 1 1
H H2S2 0.5701 0.2878 0.6572 0.123 Uiso calc R 1 1
C C3S 0.3494(3) 0.19013(19) 0.54227(16) 0.0568(6) Uani d . 1 1
C C4S 0.1866(4) 0.1646(2) 0.47246(19) 0.0685(7) Uani d . 1 1
H H4S1 0.1995 0.1859 0.4106 0.103 Uiso calc R 1 1
H H4S2 0.0855 0.1966 0.4894 0.103 Uiso calc R 1 1
H H4S3 0.1693 0.0946 0.4721 0.103 Uiso calc R 1 1

loop_
_atom_site_aniso_label
_atom_site_aniso_U_11
_atom_site_aniso_U_22
_atom_site_aniso_U_33
_atom_site_aniso_U_12
_atom_site_aniso_U_13
_atom_site_aniso_U_23
N1 0.0465(9) 0.0698(13) 0.0344(8) 0.0096(9) 0.0056(7) -0.0083(8)
N2 0.0529(11) 0.0655(14) 0.0658(14) 0.0085(9) 0.0023(10) -0.0114(10)
N3 0.0460(10) 0.0995(19) 0.0428(10) -0.0062(11) 0.0133(8) -0.0005(11)
O1 0.0686(10) 0.0477(10) 0.0715(11) 0.0040(8) 0.0189(9) -0.0004(8)
O2 0.0591(9) 0.0528(9) 0.0593(9) 0.0054(7) 0.0249(7) 0.0035(7)
O3 0.0812(13) 0.1000(15) 0.0742(13) 0.0356(11) 0.0025(10) 0.0020(11)
O4 0.0618(11) 0.129(2) 0.0892(14) 0.0323(11) 0.0234(11) -0.0025(12)
O5 0.0734(11) 0.0769(12) 0.0417(8) 0.0163(9) 0.0178(8) 0.0080(8)
O6 0.0606(9) 0.0897(13) 0.0448(8) 0.0209(9) 0.0144(7) -0.0002(8)
O7 0.0831(13) 0.0916(17) 0.0666(12) -0.0033(11) 0.0091(10) 0.0213(11)
O8 0.0761(12) 0.154(2) 0.0423(9) 0.0142(13) 0.0212(8) -0.0121(11)
O1S 0.0567(10) 0.1045(15) 0.0693(11) 0.0140(10) 0.0071(9) -0.0255(10)
O2S 0.0632(10) 0.1121(17) 0.0497(9) 0.0202(10) 0.0117(8) -0.0045(9)
C1 0.0501(12) 0.0453(12) 0.0436(11) -0.0005(9) -0.0007(9) -0.0074(9)
C2 0.0429(11) 0.0503(13) 0.0528(13) 0.0018(9) 0.0051(9) -0.0129(9)
C3 0.0452(11) 0.0621(14) 0.0476(12) -0.0033(10) 0.0115(9) -0.0154(10)
C4 0.0440(11) 0.0609(14) 0.0374(10) -0.0035(9) 0.0054(8) -0.0080(9)
C5 0.0428(10) 0.0505(12) 0.0376(10) -0.0016(9) 0.0058(8) -0.0083(8)
C6 0.0459(10) 0.0475(12) 0.0377(10) -0.0017(9) 0.0057(8) -0.0073(9)
C7 0.0529(12) 0.0546(14) 0.0384(11) 0.0010(10) 0.0070(9) -0.0061(9)
C8 0.0405(10) 0.0557(13) 0.0374(10) 0.0030(9) 0.0072(8) -0.0016(9)
C9 0.0539(12) 0.0534(14) 0.0484(12) 0.0042(10) 0.0075(10) -0.0078(10)
C10 0.0536(12) 0.0484(13) 0.0542(13) 0.0127(10) 0.0048(10) 0.0010(10)
C11 0.0396(10) 0.0485(12) 0.0420(11) 0.0067(9) 0.0043(8) 0.0024(9)
C12 0.0366(9) 0.0459(11) 0.0363(9) 0.0033(8) 0.0072(7) 0.0033(8)
C13 0.0413(10) 0.0502(12) 0.0387(10) 0.0084(9) 0.0059(8) 0.0029(9)
C14 0.0490(12) 0.0506(13) 0.0505(12) 0.0127(10) -0.0005(9) 0.0036(10)
C15 0.0405(10) 0.0548(13) 0.0454(11) 0.0089(9) 0.0007(9) 0.0001(10)
C16 0.0345(9) 0.0438(11) 0.0392(10) 0.0012(8) 0.0060(8) 0.0031(8)
C17 0.0411(10) 0.0419(11) 0.0364(10) 0.0053(8) 0.0048(8) 0.0016(8)
C18 0.0690(14) 0.0514(13) 0.0444(11) 0.0034(11) 0.0177(10) 0.0085(10)
C19 0.0843(17) 0.0474(14) 0.0618(15) -0.0087(12) 0.0312(13) 0.0079(11)
C20 0.0551(13) 0.0555(15) 0.0683(16) -0.0136(11) 0.0211(12) -0.0086(11)
C21 0.0388(10) 0.0475(12) 0.0456(11) -0.0003(9) 0.0055(8) -0.0004(9)
C22 0.0495(13) 0.0671(16) 0.0598(14) 0.0015(11) -0.0069(10) -0.0117(12)
C23 0.0441(11) 0.0488(13) 0.0430(11) -0.0010(9) 0.0033(9) -0.0014(9)
C24 0.0423(11) 0.0553(13) 0.0485(12) 0.0117(9) 0.0004(9) -0.0027(10)
C25 0.0725(17) 0.0785(19) 0.088(2) 0.0140(14) 0.0429(16) 0.0006(14)
C1S 0.100(3) 0.107(3) 0.142(3) -0.026(2) 0.031(2) -0.049(3)
C2S 0.077(2) 0.136(3) 0.083(2) 0.019(2) -0.0077(17) -0.041(2)
C3S 0.0628(14) 0.0618(15) 0.0457(12) 0.0060(12) 0.0103(10) 0.0077(11)
C4S 0.0693(16) 0.0697(17) 0.0609(15) -0.0036(12) -0.0010(12) 0.0105(12)

loop_
_atom_type_symbol
_atom_type_description
_atom_type_scat_dispersion_real
_atom_type_scat_dispersion_imag
_atom_type_scat_source
C C 0.0033 0.0016 'International Tables Vol C Tables 4.2.6.8 and 6.1.1.4'
H H 0.0000 0.0000 'International Tables Vol C Tables 4.2.6.8 and 6.1.1.4'
N N 0.0061 0.0033 'International Tables Vol C Tables 4.2.6.8 and 6.1.1.4'
O O 0.0106 0.0060 'International Tables Vol C Tables 4.2.6.8 and 6.1.1.4'

loop_
_geom_angle_atom_site_label_1
_geom_angle_atom_site_label_2
_geom_angle_atom_site_label_3
_geom_angle
C5 N1 C8 127.69(16)
C5 N1 H1S 116.2
C8 N1 H1S 116.2
O4 N2 O3 123.7(2)
O4 N2 C2 118.3(2)
O3 N2 C2 118.0(2)
O7 N3 O8 125.2(2)
O7 N3 C4 118.2(2)
O8 N3 C4 116.6(3)
C23 O2 C25 115.90(19)
C7 O5 H5 109.5
C3S O1S C2S 117.3(2)
C2 C1 C6 120.7(2)
C2 C1 H1 119.7
C6 C1 H1 119.7
C1 C2 C3 121.4(2)
C1 C2 N2 119.9(2)
C3 C2 N2 118.7(2)
C4 C3 C2 118.41(19)
C4 C3 H3 120.8
C2 C3 H3 120.8
C3 C4 C5 123.6(2)
C3 C4 N3 115.45(18)
C5 C4 N3 120.53(19)
N1 C5 C4 124.00(18)
N1 C5 C6 120.19(17)
C4 C5 C6 115.80(19)
C1 C6 C5 120.14(18)
C1 C6 C7 119.03(19)
C5 C6 C7 120.83(19)
O6 C7 O5 122.96(19)
O6 C7 C6 123.90(19)
O5 C7 C6 113.13(19)
C13 C8 C9 119.86(18)
C13 C8 N1 120.96(18)
C9 C8 N1 119.06(19)
C10 C9 C8 118.7(2)
C10 C9 H9 120.6
C8 C9 H9 120.6
C9 C10 C11 122.41(19)
C9 C10 H10 118.8
C11 C10 H10 118.8
C12 C11 C10 119.49(18)
C12 C11 C14 121.58(18)
C10 C11 C14 118.94(18)
C11 C12 C13 117.52(18)
C11 C12 C17 123.47(16)
C13 C12 C17 118.90(16)
C8 C13 C12 121.94(18)
C8 C13 H13 119.0
C12 C13 H13 119.0
C11 C14 C15 112.35(17)
C11 C14 H14A 109.1
C15 C14 H14A 109.1
C11 C14 H14B 109.1
C15 C14 H14B 109.1
H14A C14 H14B 107.9
C14 C15 C16 111.05(18)
C14 C15 H15A 109.4
C16 C15 H15A 109.4
C14 C15 H15B 109.4
C16 C15 H15B 109.4
H15A C15 H15B 108.0
C15 C16 C21 111.52(17)
C15 C16 C17 110.93(16)
C21 C16 C17 113.55(16)
C15 C16 H16 106.8
C21 C16 H16 106.8
C17 C16 H16 106.8
C12 C17 C24 108.83(16)
C12 C17 C18 107.17(15)
C24 C17 C18 109.75(18)
C12 C17 C16 111.36(16)
C24 C17 C16 109.47(15)
C18 C17 C16 110.21(17)
C19 C18 C17 113.07(18)
C19 C18 H18A 109.0
C17 C18 H18A 109.0
C19 C18 H18B 109.0
C17 C18 H18B 109.0
H18A C18 H18B 107.8
C18 C19 C20 110.4(2)
C18 C19 H19A 109.6
C20 C19 H19A 109.6
C18 C19 H19B 109.6
C20 C19 H19B 109.6
H19A C19 H19B 108.1
C19 C20 C21 112.58(18)
C19 C20 H20A 109.1
C21 C20 H20A 109.1
C19 C20 H20B 109.1
C21 C20 H20B 109.1
H20A C20 H20B 107.8
C20 C21 C23 109.39(18)
C20 C21 C22 109.59(19)
C23 C21 C22 102.13(17)
C20 C21 C16 111.04(17)
C23 C21 C16 112.97(16)
C22 C21 C16 111.35(18)
C21 C22 H22A 109.5
C21 C22 H22B 109.5
H22A C22 H22B 109.5
C21 C22 H22C 109.5
H22A C22 H22C 109.5
H22B C22 H22C 109.5
O1 C23 O2 122.0(2)
O1 C23 C21 125.1(2)
O2 C23 C21 112.64(19)
C17 C24 H24A 109.5
C17 C24 H24B 109.5
H24A C24 H24B 109.5
C17 C24 H24C 109.5
H24A C24 H24C 109.5
H24B C24 H24C 109.5
O2 C25 H25A 109.5
O2 C25 H25B 109.5
H25A C25 H25B 109.5
O2 C25 H25C 109.5
H25A C25 H25C 109.5
H25B C25 H25C 109.5
C2S C1S H1S1 109.5
C2S C1S H1S2 109.5
H1S1 C1S H1S2 109.5
C2S C1S H1S3 109.5
H1S1 C1S H1S3 109.5
H1S2 C1S H1S3 109.5
C1S C2S O1S 109.5(3)
C1S C2S H2S1 109.8
O1S C2S H2S1 109.8
C1S C2S H2S2 109.8
O1S C2S H2S2 109.8
H2S1 C2S H2S2 108.2
O2S C3S O1S 122.1(2)
O2S C3S C4S 124.9(2)
O1S C3S C4S 113.0(2)
C3S C4S H4S1 109.5
C3S C4S H4S2 109.5
H4S1 C4S H4S2 109.5
C3S C4S H4S3 109.5
H4S1 C4S H4S3 109.5
H4S2 C4S H4S3 109.5

loop_
_geom_bond_atom_site_label_1
_geom_bond_atom_site_label_2
_geom_bond_distance
N1 C5 1.353(3)
N1 C8 1.423(3)
N1 H1S 0.8600
N2 O4 1.217(3)
N2 O3 1.221(3)
N2 C2 1.461(3)
N3 O7 1.223(3)
N3 O8 1.230(3)
N3 C4 1.472(3)
O1 C23 1.202(3)
O2 C23 1.338(3)
O2 C25 1.445(3)
O5 C7 1.316(3)
O5 H5 0.8200
O6 C7 1.213(3)
O1S C3S 1.314(3)
O1S C2S 1.461(4)
O2S C3S 1.209(3)
C1 C2 1.376(3)
C1 C6 1.387(3)
C1 H1 0.9300
C2 C3 1.376(3)
C3 C4 1.365(3)
C3 H3 0.9300
C4 C5 1.420(3)
C5 C6 1.425(3)
C6 C7 1.491(3)
C8 C13 1.383(3)
C8 C9 1.384(3)
C9 C10 1.374(3)
C9 H9 0.9300
C10 C11 1.395(3)
C10 H10 0.9300
C11 C12 1.394(3)
C11 C14 1.501(3)
C12 C13 1.410(3)
C12 C17 1.534(3)
C13 H13 0.9300
C14 C15 1.510(3)
C14 H14A 0.9700
C14 H14B 0.9700
C15 C16 1.532(3)
C15 H15A 0.9700
C15 H15B 0.9700
C16 C21 1.562(3)
C16 C17 1.570(3)
C16 H16 0.9800
C17 C24 1.543(3)
C17 C18 1.550(3)
C18 C19 1.515(4)
C18 H18A 0.9700
C18 H18B 0.9700
C19 C20 1.525(4)
C19 H19A 0.9700
C19 H19B 0.9700
C20 C21 1.523(3)
C20 H20A 0.9700
C20 H20B 0.9700
C21 C23 1.528(3)
C21 C22 1.550(3)
C22 H22A 0.9600
C22 H22B 0.9600
C22 H22C 0.9600
C24 H24A 0.9600
C24 H24B 0.9600
C24 H24C 0.9600
C25 H25A 0.9600
C25 H25B 0.9600
C25 H25C 0.9600
C1S C2S 1.422(5)
C1S H1S1 0.9600
C1S H1S2 0.9600
C1S H1S3 0.9600
C2S H2S1 0.9700
C2S H2S2 0.9700
C3S C4S 1.479(4)
C4S H4S1 0.9600
C4S H4S2 0.9600
C4S H4S3 0.9600

loop_
_geom_hbond_atom_site_label_D
_geom_hbond_atom_site_label_H
_geom_hbond_atom_site_label_A
_geom_hbond_site_symmetry_A
_geom_hbond_distance_DH
_geom_hbond_distance_HA
_geom_hbond_distance_DA
_geom_hbond_angle_DHA
_geom_hbond_publ_flag
N1 H1S O6 . 0.86 2.02 2.654(3) 129 yes
O5 H5 O2S 1_556 0.82 1.87 2.676(3) 168 yes
C4S H4S3 O2 . 0.96 2.54 3.332(4) 139 yes
C15 H15B O8 1-655 0.97 2.53 3.326(4) 140 yes
